data_4110904
loop_
_publ_author_name
'Liam P. Spencer'
'Chad Beddie'
'Michael B. Hall'
'Michael D. Fryzuk'

_publ_section_title
;
 Synthesis, Reactivity, and DFT Studies of Tantalum Complexes
 Incorporating Diamido-N-heterocyclic Carbene Ligands. Facile Endocyclic
 C-H Bond Activation
;
_journal_name_full 'Journal of the American Chemical Society'
_journal_page_first 12531
_journal_page_last 12543
_journal_paper_doi 10.1021/ja063282x
_journal_volume 128
_journal_year 2006
_chemical_formula_moiety 'C30 H42 Cl N4 Ta'
_chemical_formula_sum 'C30 H42 Cl N4 Ta'
_chemical_formula_weight 675.08
_chemical_name_systematic
;
 ?
;
_space_group_IT_number 2
_symmetry_cell_setting triclinic
_symmetry_space_group_name_Hall '-P 1'
_symmetry_space_group_name_H-M 'P -1'
_atom_sites_solution_hydrogens geom
_atom_sites_solution_primary direct
_atom_sites_solution_secondary difmap
_audit_creation_method SHELXL-97
_cell_angle_alpha 109.568(3)
_cell_angle_beta 90.206(3)
_cell_angle_gamma 94.935(3)
_cell_formula_units_Z 2
_cell_length_a 9.3783(8)
_cell_length_b 11.5711(10)
_cell_length_c 14.6775(11)
_cell_measurement_temperature 293(2)
_cell_measurement_theta_max 24.9035
_cell_measurement_theta_min 2.5925
_cell_volume 1494.3(2)
_computing_structure_refinement 'SHELXL-97 (Sheldrick, 1997)'
_diffrn_ambient_temperature 293(2)
_diffrn_measured_fraction_theta_full 0.974
_diffrn_measured_fraction_theta_max 0.974
_diffrn_radiation_monochromator graphite
_diffrn_radiation_source 'fine-focus sealed tube'
_diffrn_radiation_type MoK\a
_diffrn_radiation_wavelength 0.71073
_diffrn_reflns_av_R_equivalents 0.0678
_diffrn_reflns_av_sigmaI/netI 0.0673
_diffrn_reflns_limit_h_max 12
_diffrn_reflns_limit_h_min -12
_diffrn_reflns_limit_k_max 15
_diffrn_reflns_limit_k_min -15
_diffrn_reflns_limit_l_max 19
_diffrn_reflns_limit_l_min -19
_diffrn_reflns_number 31089
_diffrn_reflns_theta_full 27.96
_diffrn_reflns_theta_max 27.96
_diffrn_reflns_theta_min 1.88
_exptl_absorpt_coefficient_mu 3.791
_exptl_absorpt_correction_T_max 0.9277
_exptl_absorpt_correction_T_min 0.7666
_exptl_absorpt_correction_type multi-scan
_exptl_crystal_colour Yellow
_exptl_crystal_density_diffrn 1.500
_exptl_crystal_description Irregular
_exptl_crystal_F_000 680
_exptl_crystal_size_max 0.12
_exptl_crystal_size_mid 0.05
_exptl_crystal_size_min 0.05
_refine_diff_density_max 1.232
_refine_diff_density_min -1.014
_refine_diff_density_rms 0.163
_refine_ls_extinction_method none
_refine_ls_goodness_of_fit_ref 1.056
_refine_ls_hydrogen_treatment mixed
_refine_ls_matrix_type full
_refine_ls_number_parameters 334
_refine_ls_number_reflns 7008
_refine_ls_number_restraints 0
_refine_ls_restrained_S_all 1.056
_refine_ls_R_factor_all 0.0518
_refine_ls_R_factor_gt 0.0357
_refine_ls_shift/su_max 0.002
_refine_ls_shift/su_mean 0.000
_refine_ls_structure_factor_coef Fsqd
_refine_ls_weighting_details 'calc w=1/[\s^2^(Fo^2^)+(0.0342P)^2^+0.4075P] where P=(Fo^2^+2Fc^2^)/3'
_refine_ls_weighting_scheme calc
_refine_ls_wR_factor_gt 0.0751
_refine_ls_wR_factor_ref 0.0792
_reflns_number_gt 5803
_reflns_number_total 7008
_reflns_threshold_expression >2sigma(I)
_cod_data_source_file ja063282xsi20060510_051706.cif
_cod_data_source_block mf622
_cod_database_code 4110904

loop_
_symmetry_equiv_pos_as_xyz
'x, y, z'
'-x, -y, -z'

loop_
_atom_site_label
_atom_site_type_symbol
_atom_site_fract_x
_atom_site_fract_y
_atom_site_fract_z
_atom_site_U_iso_or_equiv
_atom_site_adp_type
_atom_site_occupancy
_atom_site_symmetry_multiplicity
_atom_site_calc_flag
_atom_site_refinement_flags
Ta01 Ta 0.237415(19) 0.397724(17) 0.693701(13) 0.01610(6) Uani 1 1 d .
Cl02 Cl 0.46985(12) 0.34875(11) 0.63286(9) 0.0275(3) Uani 1 1 d .
C3 C -0.2024(5) 0.5071(5) 0.7739(4) 0.0299(11) Uani 1 1 d .
H3 H -0.2998 0.5086 0.7626 0.036 Uiso 1 1 calc R
C10 C 0.1473(7) 0.1463(5) 0.9454(4) 0.0410(14) Uani 1 1 d .
H10 H 0.0658 0.1009 0.9554 0.049 Uiso 1 1 calc R
N4 N 0.0980(4) 0.2794(3) 0.5948(3) 0.0185(8) Uani 1 1 d .
C1 C 0.0268(5) 0.4669(4) 0.7472(3) 0.0193(9) Uani 1 1 d .
N2 N -0.1043(4) 0.4514(3) 0.7066(3) 0.0216(8) Uani 1 1 d .
C25 C 0.3820(6) -0.0861(5) 0.3007(4) 0.0433(14) Uani 1 1 d .
H25A H 0.4584 -0.1132 0.3299 0.065 Uiso 1 1 calc R
H25B H 0.4201 -0.0513 0.2540 0.065 Uiso 1 1 calc R
H25C H 0.3137 -0.1549 0.2692 0.065 Uiso 1 1 calc R
N3 N 0.2535(4) 0.3668(3) 0.8170(3) 0.0229(8) Uani 1 1 d .
C16 C 0.2864(9) 0.0525(6) 1.0471(5) 0.070(2) Uani 1 1 d .
H16A H 0.3842 0.0540 1.0674 0.105 Uiso 1 1 calc R
H16B H 0.2515 -0.0301 1.0089 0.105 Uiso 1 1 calc R
H16C H 0.2292 0.0806 1.1031 0.105 Uiso 1 1 calc R
C19 C 0.2912(5) 0.0019(4) 0.4691(4) 0.0291(11) Uani 1 1 d .
H19 H 0.3283 -0.0624 0.4832 0.035 Uiso 1 1 calc R
C20 C 0.3092(5) 0.0101(4) 0.3778(4) 0.0283(11) Uani 1 1 d .
C13 C 0.3921(6) 0.2815(5) 0.9160(3) 0.0299(12) Uani 1 1 d .
C4 C 0.1362(5) 0.5583(4) 0.9081(3) 0.0267(11) Uani 1 1 d .
H4A H 0.1151 0.5246 0.9594 0.032 Uiso 1 1 calc R
H4B H 0.1600 0.6464 0.9372 0.032 Uiso 1 1 calc R
C17 C 0.1696(4) 0.1867(4) 0.5211(3) 0.0194(9) Uani 1 1 d .
N1 N 0.0118(4) 0.5332(3) 0.8414(3) 0.0231(8) Uani 1 1 d .
C11 C 0.2774(7) 0.1368(5) 0.9870(4) 0.0448(15) Uani 1 1 d .
C18 C 0.2198(5) 0.0862(4) 0.5404(3) 0.0237(10) Uani 1 1 d .
C5 C 0.2601(5) 0.4990(4) 0.8513(3) 0.0235(10) Uani 1 1 d .
H5 H 0.3550 0.5417 0.8744 0.028 Uiso 1 1 calc R
C6 C -0.1328(5) 0.3760(4) 0.6048(3) 0.0244(10) Uani 1 1 d .
H6A H -0.0978 0.4219 0.5636 0.029 Uiso 1 1 calc R
H6B H -0.2352 0.3560 0.5923 0.029 Uiso 1 1 calc R
C8 C 0.2589(5) 0.2906(4) 0.8748(3) 0.0236(10) Uani 1 1 d .
C2 C -0.1286(5) 0.5591(5) 0.8595(4) 0.0301(11) Uani 1 1 d .
H2 H -0.1651 0.6032 0.9186 0.036 Uiso 1 1 calc R
C7 C -0.0592(5) 0.2585(4) 0.5814(3) 0.0235(10) Uani 1 1 d .
H7A H -0.0959 0.2130 0.6224 0.028 Uiso 1 1 calc R
H7B H -0.0830 0.2079 0.5148 0.028 Uiso 1 1 calc R
C12 C 0.3974(7) 0.2053(5) 0.9718(4) 0.0406(14) Uani 1 1 d .
H12 H 0.4847 0.2004 0.9999 0.049 Uiso 1 1 calc R
C9 C 0.1349(6) 0.2215(4) 0.8893(3) 0.0296(11) Uani 1 1 d .
C24 C 0.1310(6) 0.3028(5) 0.4045(4) 0.0335(12) Uani 1 1 d .
H24A H 0.1642 0.3013 0.3423 0.050 Uiso 1 1 calc R
H24B H 0.1663 0.3792 0.4528 0.050 Uiso 1 1 calc R
H24C H 0.0282 0.2952 0.4029 0.050 Uiso 1 1 calc R
C28 C 0.4941(5) 0.6784(5) 0.7303(4) 0.0346(13) Uani 1 1 d .
H28A H 0.5446 0.7585 0.7584 0.052 Uiso 1 1 calc R
H28B H 0.5439 0.6310 0.6752 0.052 Uiso 1 1 calc R
H28C H 0.4887 0.6372 0.7773 0.052 Uiso 1 1 calc R
C22 C 0.1851(5) 0.1964(4) 0.4288(3) 0.0238(10) Uani 1 1 d .
C23 C 0.1947(6) 0.0673(5) 0.6367(4) 0.0366(13) Uani 1 1 d .
H23A H 0.2307 -0.0084 0.6354 0.055 Uiso 1 1 calc R
H23B H 0.0939 0.0636 0.6481 0.055 Uiso 1 1 calc R
H23C H 0.2436 0.1346 0.6876 0.055 Uiso 1 1 calc R
C21 C 0.2521(5) 0.1068(4) 0.3583(4) 0.0278(11) Uani 1 1 d .
H21 H 0.2588 0.1118 0.2964 0.033 Uiso 1 1 calc R
C27 C 0.3436(5) 0.6916(4) 0.6985(4) 0.0272(11) Uani 1 1 d .
C14 C -0.0103(5) 0.2286(5) 0.8458(4) 0.0371(13) Uani 1 1 d .
H14A H -0.0002 0.2227 0.7794 0.056 Uiso 1 1 calc R
H14B H -0.0463 0.3056 0.8812 0.056 Uiso 1 1 calc R
H14C H -0.0758 0.1619 0.8494 0.056 Uiso 1 1 calc R
C26 C 0.2586(5) 0.5646(4) 0.6500(3) 0.0216(10) Uani 1 1 d .
H26A H 0.2927 0.5360 0.5846 0.026 Uiso 1 1 calc R
H26B H 0.1609 0.5833 0.6439 0.026 Uiso 1 1 calc R
C30 C 0.3569(6) 0.7611(5) 0.6247(4) 0.0376(13) Uani 1 1 d .
H30A H 0.4064 0.8412 0.6551 0.056 Uiso 1 1 calc R
H30B H 0.2631 0.7695 0.6028 0.056 Uiso 1 1 calc R
H30C H 0.4096 0.7155 0.5705 0.056 Uiso 1 1 calc R
C29 C 0.2645(7) 0.7693(5) 0.7863(4) 0.0458(15) Uani 1 1 d .
H29A H 0.2576 0.7287 0.8336 0.069 Uiso 1 1 calc R
H29B H 0.1701 0.7788 0.7660 0.069 Uiso 1 1 calc R
H29C H 0.3165 0.8489 0.8141 0.069 Uiso 1 1 calc R
C15 C 0.5265(5) 0.3490(5) 0.8958(4) 0.0342(12) Uani 1 1 d .
H15A H 0.5270 0.4354 0.9314 0.051 Uiso 1 1 calc R
H15B H 0.5293 0.3367 0.8278 0.051 Uiso 1 1 calc R
H15C H 0.6087 0.3179 0.9153 0.051 Uiso 1 1 calc R

loop_
_atom_site_aniso_label
_atom_site_aniso_U_11
_atom_site_aniso_U_22
_atom_site_aniso_U_33
_atom_site_aniso_U_23
_atom_site_aniso_U_13
_atom_site_aniso_U_12
Ta01 0.01343(9) 0.01860(10) 0.01514(10) 0.00421(7) -0.00003(6) 0.00142(6)
Cl02 0.0164(5) 0.0315(6) 0.0311(7) 0.0053(5) 0.0047(5) 0.0046(5)
C3 0.020(2) 0.038(3) 0.031(3) 0.009(2) 0.008(2) 0.012(2)
C10 0.064(4) 0.033(3) 0.027(3) 0.013(2) 0.000(3) -0.007(3)
N4 0.0165(18) 0.0177(19) 0.019(2) 0.0028(15) -0.0012(15) 0.0022(15)
C1 0.021(2) 0.018(2) 0.016(2) 0.0037(18) -0.0005(18) -0.0004(18)
N2 0.0171(19) 0.026(2) 0.020(2) 0.0036(16) 0.0028(16) 0.0045(16)
C25 0.046(3) 0.033(3) 0.042(3) 0.001(3) 0.008(3) 0.003(3)
N3 0.021(2) 0.024(2) 0.022(2) 0.0047(17) 0.0021(16) 0.0041(16)
C16 0.115(7) 0.056(4) 0.050(4) 0.034(4) -0.018(4) 0.000(4)
C19 0.028(3) 0.018(2) 0.038(3) 0.004(2) -0.003(2) 0.004(2)
C20 0.024(3) 0.022(3) 0.033(3) 0.002(2) 0.006(2) 0.001(2)
C13 0.041(3) 0.031(3) 0.014(2) 0.001(2) -0.005(2) 0.009(2)
C4 0.032(3) 0.029(3) 0.015(2) 0.002(2) -0.001(2) 0.002(2)
C17 0.012(2) 0.015(2) 0.025(2) 0.0000(18) -0.0005(18) -0.0021(17)
N1 0.0195(19) 0.027(2) 0.022(2) 0.0054(17) 0.0037(16) 0.0055(16)
C11 0.074(5) 0.036(3) 0.026(3) 0.011(3) -0.002(3) 0.010(3)
C18 0.027(3) 0.018(2) 0.026(3) 0.007(2) -0.004(2) -0.0015(19)
C5 0.024(2) 0.025(3) 0.018(2) 0.0031(19) -0.0036(19) 0.000(2)
C6 0.014(2) 0.034(3) 0.024(3) 0.009(2) 0.0002(19) 0.005(2)
C8 0.029(3) 0.026(3) 0.015(2) 0.0048(19) 0.000(2) 0.006(2)
C2 0.029(3) 0.033(3) 0.027(3) 0.007(2) 0.008(2) 0.011(2)
C7 0.017(2) 0.027(3) 0.023(3) 0.006(2) -0.0036(19) -0.0023(19)
C12 0.059(4) 0.039(3) 0.024(3) 0.010(2) -0.010(3) 0.014(3)
C9 0.043(3) 0.028(3) 0.017(2) 0.007(2) 0.000(2) 0.002(2)
C24 0.046(3) 0.031(3) 0.027(3) 0.013(2) 0.001(2) 0.008(2)
C28 0.031(3) 0.036(3) 0.040(3) 0.020(3) -0.014(2) -0.011(2)
C22 0.025(2) 0.018(2) 0.027(3) 0.005(2) 0.000(2) -0.0009(19)
C23 0.056(4) 0.024(3) 0.036(3) 0.017(2) 0.002(3) 0.008(3)
C21 0.027(3) 0.029(3) 0.024(3) 0.004(2) 0.006(2) 0.000(2)
C27 0.026(3) 0.025(3) 0.030(3) 0.009(2) -0.001(2) -0.001(2)
C14 0.035(3) 0.043(3) 0.034(3) 0.016(3) 0.006(2) -0.006(3)
C26 0.017(2) 0.025(2) 0.024(3) 0.009(2) -0.0029(19) -0.0009(18)
C30 0.040(3) 0.033(3) 0.043(3) 0.019(3) -0.005(3) -0.004(2)
C29 0.063(4) 0.027(3) 0.043(4) 0.005(3) 0.008(3) 0.002(3)
C15 0.033(3) 0.040(3) 0.026(3) 0.005(2) -0.002(2) 0.009(2)

loop_
_atom_type_symbol
_atom_type_description
_atom_type_scat_dispersion_real
_atom_type_scat_dispersion_imag
_atom_type_scat_source
C C 0.0033 0.0016 'International Tables Vol C Tables 4.2.6.8 and 6.1.1.4'
H H 0.0000 0.0000 'International Tables Vol C Tables 4.2.6.8 and 6.1.1.4'
N N 0.0061 0.0033 'International Tables Vol C Tables 4.2.6.8 and 6.1.1.4'
Cl Cl 0.1484 0.1585 'International Tables Vol C Tables 4.2.6.8 and 6.1.1.4'
Ta Ta -0.7052 6.5227 'International Tables Vol C Tables 4.2.6.8 and 6.1.1.4'

loop_
_geom_angle_atom_site_label_1
_geom_angle_atom_site_label_2
_geom_angle_atom_site_label_3
_geom_angle
N3 Ta01 N4 115.35(15)
N3 Ta01 C5 39.64(16)
N4 Ta01 C5 140.64(16)
N3 Ta01 C26 134.95(16)
N4 Ta01 C26 104.09(15)
C5 Ta01 C26 95.59(17)
N3 Ta01 C1 84.96(15)
N4 Ta01 C1 77.84(15)
C5 Ta01 C1 71.14(16)
C26 Ta01 C1 82.82(16)
N3 Ta01 Cl02 99.61(11)
N4 Ta01 Cl02 105.18(10)
C5 Ta01 Cl02 108.68(13)
C26 Ta01 Cl02 89.78(12)
C1 Ta01 Cl02 172.52(11)
C2 C3 N2 106.5(4)
C11 C10 C9 122.3(6)
C17 N4 C7 112.0(3)
C17 N4 Ta01 112.1(3)
C7 N4 Ta01 135.9(3)
N2 C1 N1 105.0(4)
N2 C1 Ta01 134.0(3)
N1 C1 Ta01 120.8(3)
C1 N2 C3 111.3(4)
C1 N2 C6 120.9(4)
C3 N2 C6 127.6(4)
C8 N3 C5 126.3(4)
C8 N3 Ta01 154.1(3)
C5 N3 Ta01 79.6(2)
C20 C19 C18 122.5(5)
C19 C20 C21 117.7(4)
C19 C20 C25 121.1(5)
C21 C20 C25 121.2(5)
C12 C13 C8 118.8(5)
C12 C13 C15 121.0(5)
C8 C13 C15 120.2(4)
N1 C4 C5 108.1(4)
C22 C17 C18 119.6(4)
C22 C17 N4 119.5(4)
C18 C17 N4 120.8(4)
C1 N1 C2 111.1(4)
C1 N1 C4 118.6(4)
C2 N1 C4 130.1(4)
C12 C11 C10 118.1(5)
C12 C11 C16 121.3(6)
C10 C11 C16 120.6(6)
C19 C18 C17 119.0(4)
C19 C18 C23 119.9(4)
C17 C18 C23 121.1(4)
N3 C5 C4 117.6(4)
N3 C5 Ta01 60.8(2)
C4 C5 Ta01 121.4(3)
N2 C6 C7 109.9(4)
C9 C8 C13 119.9(4)
C9 C8 N3 121.1(4)
C13 C8 N3 119.0(4)
C3 C2 N1 106.1(4)
N4 C7 C6 113.7(4)
C11 C12 C13 122.3(5)
C10 C9 C8 118.6(5)
C10 C9 C14 120.0(5)
C8 C9 C14 121.4(4)
C21 C22 C17 119.3(4)
C21 C22 C24 119.3(4)
C17 C22 C24 121.4(4)
C22 C21 C20 121.8(5)
C28 C27 C29 109.5(5)
C28 C27 C26 111.6(4)
C29 C27 C26 110.4(4)
C28 C27 C30 107.9(4)
C29 C27 C30 108.3(4)
C26 C27 C30 109.0(4)
C27 C26 Ta01 130.6(3)

loop_
_geom_bond_atom_site_label_1
_geom_bond_atom_site_label_2
_geom_bond_distance
Ta01 N3 1.967(4)
Ta01 N4 2.010(3)
Ta01 C5 2.216(4)
Ta01 C26 2.224(4)
Ta01 C1 2.241(4)
Ta01 Cl02 2.3996(11)
C3 C2 1.355(7)
C3 N2 1.386(6)
C10 C11 1.391(8)
C10 C9 1.395(7)
N4 C17 1.457(5)
N4 C7 1.474(5)
C1 N2 1.335(5)
C1 N1 1.353(6)
N2 C6 1.466(6)
C25 C20 1.508(7)
N3 C8 1.417(6)
N3 C5 1.437(6)
C16 C11 1.526(8)
C19 C20 1.385(7)
C19 C18 1.389(7)
C20 C21 1.393(7)
C13 C12 1.394(7)
C13 C8 1.412(7)
C13 C15 1.508(7)
C4 N1 1.466(6)
C4 C5 1.509(6)
C17 C22 1.403(6)
C17 C18 1.403(6)
N1 C2 1.383(6)
C11 C12 1.382(9)
C18 C23 1.517(7)
C6 C7 1.515(6)
C8 C9 1.412(7)
C9 C14 1.522(7)
C24 C22 1.517(6)
C28 C27 1.521(7)
C22 C21 1.393(6)
C27 C29 1.537(7)
C27 C26 1.548(6)
C27 C30 1.550(7)

loop_
_geom_torsion_atom_site_label_1
_geom_torsion_atom_site_label_2
_geom_torsion_atom_site_label_3
_geom_torsion_atom_site_label_4
_geom_torsion
N3 Ta01 N4 C17 -101.1(3)
C5 Ta01 N4 C17 -141.1(3)
C26 Ta01 N4 C17 101.3(3)
C1 Ta01 N4 C17 -179.4(3)
Cl02 Ta01 N4 C17 7.6(3)
N3 Ta01 N4 C7 74.3(4)
C5 Ta01 N4 C7 34.3(5)
C26 Ta01 N4 C7 -83.3(4)
C1 Ta01 N4 C7 -4.0(4)
Cl02 Ta01 N4 C7 -177.0(4)
N3 Ta01 C1 N2 -135.7(5)
N4 Ta01 C1 N2 -18.4(4)
C5 Ta01 C1 N2 -173.9(5)
C26 Ta01 C1 N2 87.7(4)
Cl02 Ta01 C1 N2 96.2(9)
N3 Ta01 C1 N1 38.8(4)
N4 Ta01 C1 N1 156.1(4)
C5 Ta01 C1 N1 0.6(3)
C26 Ta01 C1 N1 -97.8(4)
Cl02 Ta01 C1 N1 -89.3(9)
N1 C1 N2 C3 0.0(5)
Ta01 C1 N2 C3 175.2(3)
N1 C1 N2 C6 -176.0(4)
Ta01 C1 N2 C6 -0.9(7)
C2 C3 N2 C1 0.0(6)
C2 C3 N2 C6 175.7(4)
N4 Ta01 N3 C8 38.8(8)
C5 Ta01 N3 C8 179.1(9)
C26 Ta01 N3 C8 -172.6(7)
C1 Ta01 N3 C8 112.8(7)
Cl02 Ta01 N3 C8 -73.2(7)
N4 Ta01 N3 C5 -140.3(2)
C26 Ta01 N3 C5 8.3(3)
C1 Ta01 N3 C5 -66.3(3)
Cl02 Ta01 N3 C5 107.7(2)
C18 C19 C20 C21 -0.3(7)
C18 C19 C20 C25 -177.4(5)
C7 N4 C17 C22 79.2(5)
Ta01 N4 C17 C22 -104.2(4)
C7 N4 C17 C18 -99.1(5)
Ta01 N4 C17 C18 77.5(4)
N2 C1 N1 C2 -0.1(5)
Ta01 C1 N1 C2 -176.0(3)
N2 C1 N1 C4 175.5(4)
Ta01 C1 N1 C4 -0.4(5)
C5 C4 N1 C1 -0.3(6)
C5 C4 N1 C2 174.3(4)
C9 C10 C11 C12 0.4(9)
C9 C10 C11 C16 -179.4(5)
C20 C19 C18 C17 -3.0(7)
C20 C19 C18 C23 175.8(5)
C22 C17 C18 C19 3.6(7)
N4 C17 C18 C19 -178.1(4)
C22 C17 C18 C23 -175.2(4)
N4 C17 C18 C23 3.1(7)
C8 N3 C5 C4 -67.1(6)
Ta01 N3 C5 C4 112.4(4)
C8 N3 C5 Ta01 -179.5(5)
N1 C4 C5 N3 -70.1(5)
N1 C4 C5 Ta01 0.9(5)
N4 Ta01 C5 N3 65.6(3)
C26 Ta01 C5 N3 -174.1(2)
C1 Ta01 C5 N3 105.5(3)
Cl02 Ta01 C5 N3 -82.4(2)
N3 Ta01 C5 C4 -106.3(5)
N4 Ta01 C5 C4 -40.7(5)
C26 Ta01 C5 C4 79.6(4)
C1 Ta01 C5 C4 -0.8(4)
Cl02 Ta01 C5 C4 171.3(3)
C1 N2 C6 C7 43.6(6)
C3 N2 C6 C7 -131.7(5)
C12 C13 C8 C9 -1.1(7)
C15 C13 C8 C9 176.2(4)
C12 C13 C8 N3 -179.2(4)
C15 C13 C8 N3 -1.9(7)
C5 N3 C8 C9 105.9(5)
Ta01 N3 C8 C9 -73.0(9)
C5 N3 C8 C13 -76.0(6)
Ta01 N3 C8 C13 105.1(7)
N2 C3 C2 N1 0.0(5)
C1 N1 C2 C3 0.0(6)
C4 N1 C2 C3 -174.9(5)
C17 N4 C7 C6 -142.7(4)
Ta01 N4 C7 C6 41.9(6)
N2 C6 C7 N4 -61.4(5)
C10 C11 C12 C13 -0.7(8)
C16 C11 C12 C13 179.0(5)
C8 C13 C12 C11 1.1(8)
C15 C13 C12 C11 -176.2(5)
C11 C10 C9 C8 -0.4(8)
C11 C10 C9 C14 -179.8(5)
C13 C8 C9 C10 0.7(7)
N3 C8 C9 C10 178.8(4)
C13 C8 C9 C14 -179.8(4)
N3 C8 C9 C14 -1.7(7)
C18 C17 C22 C21 -1.0(7)
N4 C17 C22 C21 -179.2(4)
C18 C17 C22 C24 179.4(4)
N4 C17 C22 C24 1.1(6)
C17 C22 C21 C20 -2.5(7)
C24 C22 C21 C20 177.2(4)
C19 C20 C21 C22 3.1(7)
C25 C20 C21 C22 -179.8(5)
C28 C27 C26 Ta01 45.1(6)
C29 C27 C26 Ta01 -77.0(5)
C30 C27 C26 Ta01 164.1(4)
N3 Ta01 C26 C27 25.6(5)
N4 Ta01 C26 C27 176.5(4)
C5 Ta01 C26 C27 30.9(4)
C1 Ta01 C26 C27 101.0(4)
Cl02 Ta01 C26 C27 -77.9(4)
